data_4117593
loop_
_publ_author_name
'Gregory L. Adams'
'Patrick J. Carroll'
'Amos B. Smith'

_publ_section_title
;
 Total Synthesis of (+)-Scholarisine A
;
_journal_name_full 'Journal of the American Chemical Society'
_journal_page_first 4037
_journal_page_last 4040
_journal_paper_doi 10.1021/ja211840k
_journal_volume 134
_journal_year 2012
_chemical_absolute_configuration ad
_chemical_formula_sum 'C33 H37 Cl3 N2 O2'
_chemical_formula_weight 600.00
_space_group_IT_number 4
_symmetry_cell_setting monoclinic
_symmetry_Int_Tables_number 4
_symmetry_space_group_name_Hall 'P 2yb'
_symmetry_space_group_name_H-M 'P 1 21 1'
_atom_sites_solution_hydrogens geom
_atom_sites_solution_primary direct
_audit_creation_method SHELXL-97
_cell_angle_alpha 90.00
_cell_angle_beta 90.656(5)
_cell_angle_gamma 90.00
_cell_formula_units_Z 2
_cell_length_a 13.793(2)
_cell_length_b 6.1239(9)
_cell_length_c 17.4312(18)
_cell_measurement_temperature 143(1)
_cell_volume 1472.3(3)
_computing_data_collection 'Bruker APEX2'
_computing_data_reduction 'Bruker SAINT'
_computing_structure_refinement 'SHELXL-97 (Sheldrick, 2008)'
_computing_structure_solution 'SHELXS-97 (Sheldrick, 2008)'
_diffrn_ambient_temperature 143(1)
_diffrn_measured_fraction_theta_full 0.933
_diffrn_measured_fraction_theta_max 0.933
_diffrn_measurement_device 'CCD Area Detector'
_diffrn_measurement_device_type 'Bruker APEXII'
_diffrn_measurement_method 'phi and omega scans'
_diffrn_radiation_monochromator graphite
_diffrn_radiation_source 'sealed tube'
_diffrn_radiation_type MoK\a
_diffrn_radiation_wavelength 0.71073
_diffrn_reflns_av_R_equivalents 0.0310
_diffrn_reflns_av_sigmaI/netI 0.0655
_diffrn_reflns_limit_h_max 16
_diffrn_reflns_limit_h_min -16
_diffrn_reflns_limit_k_max 7
_diffrn_reflns_limit_k_min -7
_diffrn_reflns_limit_l_max 20
_diffrn_reflns_limit_l_min -13
_diffrn_reflns_number 8803
_diffrn_reflns_theta_full 25.04
_diffrn_reflns_theta_max 25.04
_diffrn_reflns_theta_min 1.87
_exptl_absorpt_coefficient_mu 0.345
_exptl_absorpt_correction_T_max 0.7452
_exptl_absorpt_correction_T_min 0.6879
_exptl_absorpt_correction_type multi-scan
_exptl_absorpt_process_details '(SADABS; Sheldrick, 2007)'
_exptl_crystal_density_diffrn 1.353
_exptl_crystal_F_000 632
_exptl_crystal_size_max 0.50
_exptl_crystal_size_mid 0.08
_exptl_crystal_size_min 0.01
_refine_diff_density_max 0.637
_refine_diff_density_min -0.644
_refine_diff_density_rms 0.052
_refine_ls_abs_structure_details 'Flack H D (1983), Acta Cryst. A39, 876-881'
_refine_ls_abs_structure_Flack -0.05(8)
_refine_ls_extinction_method none
_refine_ls_goodness_of_fit_ref 1.014
_refine_ls_hydrogen_treatment constr
_refine_ls_matrix_type full
_refine_ls_number_parameters 365
_refine_ls_number_reflns 4898
_refine_ls_number_restraints 1
_refine_ls_restrained_S_all 1.014
_refine_ls_R_factor_all 0.0745
_refine_ls_R_factor_gt 0.0498
_refine_ls_shift/su_max 0.000
_refine_ls_shift/su_mean 0.000
_refine_ls_structure_factor_coef Fsqd
_refine_ls_weighting_details 'calc w=1/[\s^2^(Fo^2^)+(0.0450P)^2^+0.6180P] where P=(Fo^2^+2Fc^2^)/3'
_refine_ls_weighting_scheme calc
_refine_ls_wR_factor_gt 0.0994
_refine_ls_wR_factor_ref 0.1101
_reflns_number_gt 3793
_reflns_number_total 4898
_reflns_threshold_expression >2sigma(I)
_cod_data_source_file ja211840k_si_006.cif
_cod_data_source_block UP1326-Cmpd(+)-20
_cod_original_sg_symbol_H-M 'P 21 '
_cod_database_code 4117593

loop_
_symmetry_equiv_pos_as_xyz
'x, y, z'
'-x, y+1/2, -z'

loop_
_atom_site_label
_atom_site_type_symbol
_atom_site_fract_x
_atom_site_fract_y
_atom_site_fract_z
_atom_site_U_iso_or_equiv
_atom_site_adp_type
_atom_site_occupancy
_atom_site_symmetry_multiplicity
_atom_site_calc_flag
_atom_site_refinement_flags
C1 C 0.7265(2) 0.6184(6) 0.1687(2) 0.0189(8) Uani 1 1 d .
C2 C 0.7301(2) 0.5602(6) 0.24470(19) 0.0195(8) Uani 1 1 d .
C3 C 0.6734(2) 0.3816(6) 0.28075(19) 0.0192(8) Uani 1 1 d .
H3 H 0.7158 0.2986 0.3156 0.026 Uiso 1 1 calc R
C4 C 0.6369(3) 0.2320(6) 0.2168(2) 0.0225(9) Uani 1 1 d .
H4A H 0.5939 0.1226 0.2378 0.030 Uiso 1 1 calc R
H4B H 0.6913 0.1575 0.1936 0.030 Uiso 1 1 calc R
C5 C 0.5822(2) 0.3673(6) 0.1552(2) 0.0201(8) Uani 1 1 d .
H5 H 0.5542 0.2634 0.1184 0.027 Uiso 1 1 calc R
C6 C 0.6628(2) 0.4956(6) 0.11236(19) 0.0203(8) Uani 1 1 d .
H6 H 0.7052 0.3815 0.0920 0.027 Uiso 1 1 calc R
C7 C 0.4953(2) 0.4847(6) 0.1957(2) 0.0194(8) Uani 1 1 d .
C8 C 0.5261(2) 0.5950(6) 0.2724(2) 0.0192(8) Uani 1 1 d .
H8A H 0.5563 0.7334 0.2599 0.025 Uiso 1 1 calc R
H8B H 0.4675 0.6280 0.3004 0.025 Uiso 1 1 calc R
C9 C 0.8284(2) 0.8512(6) 0.2333(2) 0.0189(8) Uani 1 1 d .
C10 C 0.8886(2) 1.0290(6) 0.2473(2) 0.0219(8) Uani 1 1 d .
H10 H 0.9127 1.0583 0.2963 0.029 Uiso 1 1 calc R
C11 C 0.9111(3) 1.1602(6) 0.1857(2) 0.0264(9) Uani 1 1 d .
H11 H 0.9494 1.2834 0.1936 0.035 Uiso 1 1 calc R
C12 C 0.8775(3) 1.1117(7) 0.1116(2) 0.0288(10) Uani 1 1 d .
H12 H 0.8956 1.2006 0.0710 0.038 Uiso 1 1 calc R
C13 C 0.8183(2) 0.9353(6) 0.0977(2) 0.0231(9) Uani 1 1 d .
H13 H 0.7967 0.9053 0.0481 0.031 Uiso 1 1 calc R
C14 C 0.7904(2) 0.7996(6) 0.1593(2) 0.0179(8) Uani 1 1 d .
C15 C 0.6328(3) 0.6283(6) 0.0419(2) 0.0244(9) Uani 1 1 d .
H15A H 0.5995 0.7596 0.0581 0.032 Uiso 1 1 calc R
H15B H 0.6902 0.6720 0.0142 0.032 Uiso 1 1 calc R
C16 C 0.4508(3) 0.6764(6) 0.1501(2) 0.0235(9) Uani 1 1 d .
H16A H 0.3991 0.7414 0.1796 0.031 Uiso 1 1 calc R
H16B H 0.5000 0.7870 0.1423 0.031 Uiso 1 1 calc R
C17 C 0.4163(3) 0.3068(6) 0.2055(2) 0.0234(9) Uani 1 1 d .
H17A H 0.3977 0.2548 0.1549 0.031 Uiso 1 1 calc R
H17B H 0.4453 0.1848 0.2328 0.031 Uiso 1 1 calc R
C18 C 0.3245(3) 0.3733(8) 0.2474(3) 0.0395(11) Uani 1 1 d .
H18A H 0.3407 0.4127 0.2993 0.059 Uiso 1 1 calc R
H18B H 0.2798 0.2532 0.2474 0.059 Uiso 1 1 calc R
H18C H 0.2953 0.4959 0.2218 0.059 Uiso 1 1 calc R
C19 C 0.5442(3) 0.3206(6) 0.3758(2) 0.0236(9) Uani 1 1 d .
H19A H 0.5336 0.1843 0.3486 0.031 Uiso 1 1 calc R
H19B H 0.4815 0.3779 0.3904 0.031 Uiso 1 1 calc R
C20 C 0.6049(3) 0.2777(6) 0.4475(2) 0.0225(9) Uani 1 1 d .
C21 C 0.6161(3) 0.4397(7) 0.5016(2) 0.0293(10) Uani 1 1 d .
H21 H 0.5872 0.5751 0.4935 0.039 Uiso 1 1 calc R
C22 C 0.6703(3) 0.4036(7) 0.5682(2) 0.0326(10) Uani 1 1 d .
H22 H 0.6764 0.5134 0.6048 0.043 Uiso 1 1 calc R
C23 C 0.7148(3) 0.2051(8) 0.5799(2) 0.0370(11) Uani 1 1 d .
H23 H 0.7519 0.1815 0.6240 0.049 Uiso 1 1 calc R
C24 C 0.7044(3) 0.0409(7) 0.5262(2) 0.0349(10) Uani 1 1 d .
H24 H 0.7345 -0.0933 0.5340 0.046 Uiso 1 1 calc R
C25 C 0.6485(2) 0.0774(6) 0.4601(2) 0.0269(9) Uani 1 1 d .
H25 H 0.6405 -0.0340 0.4243 0.036 Uiso 1 1 calc R
C26 C 0.8179(2) 0.6807(6) 0.3655(2) 0.0218(8) Uani 1 1 d .
H26A H 0.7614 0.6350 0.3941 0.029 Uiso 1 1 calc R
H26B H 0.8380 0.8220 0.3852 0.029 Uiso 1 1 calc R
C27 C 0.8993(2) 0.5171(6) 0.37929(19) 0.0184(8) Uani 1 1 d .
C28 C 0.8887(3) 0.3542(6) 0.4335(2) 0.0225(8) Uani 1 1 d .
H28 H 0.8307 0.3425 0.4599 0.030 Uiso 1 1 calc R
C29 C 0.9630(3) 0.2083(6) 0.4490(2) 0.0272(9) Uani 1 1 d .
H29 H 0.9561 0.1035 0.4872 0.036 Uiso 1 1 calc R
C30 C 1.0478(3) 0.2193(7) 0.4075(2) 0.0299(10) Uani 1 1 d .
H30 H 1.0971 0.1185 0.4164 0.040 Uiso 1 1 calc R
C31 C 1.0592(3) 0.3806(7) 0.3527(2) 0.0297(9) Uani 1 1 d .
H31 H 1.1166 0.3893 0.3254 0.040 Uiso 1 1 calc R
C32 C 0.9856(3) 0.5289(7) 0.3385(2) 0.0261(9) Uani 1 1 d .
H32 H 0.9936 0.6369 0.3016 0.035 Uiso 1 1 calc R
N1 N 0.59219(19) 0.4769(5) 0.32489(16) 0.0205(7) Uani 1 1 d .
N2 N 0.7906(2) 0.7038(5) 0.28442(16) 0.0197(7) Uani 1 1 d .
O1 O 0.41298(19) 0.6065(4) 0.07700(15) 0.0291(7) Uani 1 1 d .
H1 H 0.4012 0.7137 0.0503 0.044 Uiso 1 1 calc R
O2 O 0.57064(18) 0.5057(5) -0.00797(13) 0.0303(7) Uani 1 1 d .
H2 H 0.5160 0.5012 0.0100 0.045 Uiso 1 1 calc R
C33 C 0.0965(3) 0.8258(8) 0.1361(3) 0.0439(12) Uani 1 1 d .
H33 H 0.0275 0.8604 0.1410 0.058 Uiso 1 1 calc R
Cl1 Cl 0.10565(10) 0.5491(2) 0.11118(8) 0.0594(4) Uani 1 1 d .
Cl2 Cl 0.14265(17) 0.9897(2) 0.06396(9) 0.1136(8) Uani 1 1 d .
Cl3 Cl 0.15249(9) 0.8762(2) 0.22503(8) 0.0560(4) Uani 1 1 d .

loop_
_atom_site_aniso_label
_atom_site_aniso_U_11
_atom_site_aniso_U_22
_atom_site_aniso_U_33
_atom_site_aniso_U_23
_atom_site_aniso_U_13
_atom_site_aniso_U_12
C1 0.0194(18) 0.017(2) 0.020(2) -0.0010(15) -0.0019(15) 0.0042(15)
C2 0.0223(18) 0.0173(19) 0.019(2) -0.0024(16) -0.0023(15) 0.0060(16)
C3 0.0207(18) 0.0172(19) 0.020(2) 0.0035(16) -0.0041(15) 0.0009(16)
C4 0.024(2) 0.018(2) 0.026(2) 0.0020(17) 0.0006(16) 0.0019(16)
C5 0.0228(18) 0.0166(19) 0.021(2) -0.0001(17) -0.0009(15) 0.0015(17)
C6 0.0223(18) 0.021(2) 0.0173(19) -0.0036(16) -0.0031(15) 0.0024(16)
C7 0.0220(19) 0.0130(19) 0.023(2) 0.0005(16) -0.0008(15) -0.0009(15)
C8 0.0221(18) 0.0143(19) 0.021(2) -0.0024(15) -0.0001(15) 0.0015(15)
C9 0.0187(17) 0.017(2) 0.021(2) 0.0035(17) 0.0000(15) 0.0040(16)
C10 0.0200(18) 0.024(2) 0.022(2) -0.0021(18) -0.0031(15) 0.0012(16)
C11 0.024(2) 0.024(2) 0.031(2) 0.0007(18) -0.0017(17) -0.0032(17)
C12 0.028(2) 0.033(2) 0.025(2) 0.0075(18) 0.0027(17) 0.0030(19)
C13 0.0218(19) 0.028(2) 0.019(2) 0.0003(17) -0.0005(16) 0.0011(17)
C14 0.0165(18) 0.0191(19) 0.018(2) -0.0013(15) -0.0015(15) 0.0015(15)
C15 0.029(2) 0.027(2) 0.017(2) -0.0032(17) -0.0049(16) -0.0066(17)
C16 0.027(2) 0.025(2) 0.019(2) -0.0014(17) -0.0061(16) 0.0069(18)
C17 0.027(2) 0.022(2) 0.021(2) -0.0008(16) -0.0041(16) 0.0015(16)
C18 0.030(2) 0.041(3) 0.048(3) 0.000(2) 0.001(2) -0.004(2)
C19 0.0231(19) 0.023(2) 0.024(2) 0.0036(17) -0.0001(16) -0.0032(17)
C20 0.0222(19) 0.027(2) 0.019(2) 0.0094(17) 0.0008(16) -0.0029(17)
C21 0.036(2) 0.026(2) 0.025(2) 0.0025(18) 0.0005(19) 0.0020(18)
C22 0.034(2) 0.042(3) 0.021(2) -0.0039(19) 0.0019(18) -0.006(2)
C23 0.034(2) 0.053(3) 0.024(2) 0.015(2) -0.0041(19) -0.010(2)
C24 0.036(2) 0.032(2) 0.037(3) 0.018(2) -0.0011(19) 0.005(2)
C25 0.024(2) 0.025(2) 0.032(2) 0.0027(18) 0.0014(17) 0.0021(18)
C26 0.0248(19) 0.025(2) 0.016(2) -0.0011(17) -0.0030(15) -0.0027(17)
C27 0.0180(18) 0.022(2) 0.0151(19) -0.0022(17) -0.0049(14) -0.0038(16)
C28 0.0263(19) 0.025(2) 0.016(2) 0.0006(17) -0.0055(15) 0.0010(18)
C29 0.034(2) 0.024(2) 0.024(2) 0.0024(18) -0.0121(18) -0.0025(19)
C30 0.030(2) 0.029(2) 0.031(2) -0.007(2) -0.0127(18) 0.0046(19)
C31 0.0220(19) 0.037(2) 0.030(2) -0.003(2) -0.0028(17) -0.003(2)
C32 0.0252(19) 0.029(2) 0.024(2) 0.0036(18) -0.0017(16) 0.0012(18)
N1 0.0200(16) 0.0214(17) 0.0200(17) 0.0028(14) -0.0046(13) 0.0001(14)
N2 0.0231(16) 0.0212(17) 0.0147(17) 0.0023(13) -0.0040(13) -0.0012(14)
O1 0.0323(15) 0.0295(16) 0.0253(16) 0.0023(12) -0.0102(12) 0.0034(13)
O2 0.0354(15) 0.0373(17) 0.0179(14) -0.0048(13) -0.0095(11) -0.0026(14)
C33 0.053(3) 0.039(3) 0.040(3) -0.002(2) 0.017(2) 0.002(2)
Cl1 0.0815(9) 0.0351(7) 0.0619(8) -0.0068(6) 0.0112(7) -0.0135(7)
Cl2 0.225(2) 0.0465(9) 0.0706(10) -0.0078(8) 0.0798(13) -0.0412(12)
Cl3 0.0503(7) 0.0525(8) 0.0650(9) -0.0128(7) -0.0048(6) -0.0071(7)

loop_
_atom_type_symbol
_atom_type_description
_atom_type_scat_dispersion_real
_atom_type_scat_dispersion_imag
_atom_type_scat_source
C C 0.0033 0.0016 'International Tables Vol C Tables 4.2.6.8 and 6.1.1.4'
H H 0.0000 0.0000 'International Tables Vol C Tables 4.2.6.8 and 6.1.1.4'
N N 0.0061 0.0033 'International Tables Vol C Tables 4.2.6.8 and 6.1.1.4'
O O 0.0106 0.0060 'International Tables Vol C Tables 4.2.6.8 and 6.1.1.4'
Cl Cl 0.1484 0.1585 'International Tables Vol C Tables 4.2.6.8 and 6.1.1.4'

loop_
_geom_angle_atom_site_label_1
_geom_angle_atom_site_label_2
_geom_angle_atom_site_label_3
_geom_angle
C2 C1 C14 107.3(3)
C2 C1 C6 120.8(3)
C14 C1 C6 131.9(3)
C1 C2 N2 109.3(3)
C1 C2 C3 125.8(3)
N2 C2 C3 124.7(3)
N1 C3 C2 109.5(3)
N1 C3 C4 111.8(3)
C2 C3 C4 107.7(3)
C3 C4 C5 109.9(3)
C4 C5 C6 104.9(3)
C4 C5 C7 107.6(3)
C6 C5 C7 122.4(3)
C1 C6 C15 114.1(3)
C1 C6 C5 110.6(3)
C15 C6 C5 117.8(3)
C16 C7 C17 108.4(3)
C16 C7 C8 102.4(3)
C17 C7 C8 113.4(3)
C16 C7 C5 114.7(3)
C17 C7 C5 105.6(3)
C8 C7 C5 112.5(3)
N1 C8 C7 118.8(3)
N2 C9 C10 129.1(3)
N2 C9 C14 107.7(3)
C10 C9 C14 123.2(3)
C11 C10 C9 117.3(3)
C10 C11 C12 121.3(4)
C13 C12 C11 121.3(4)
C12 C13 C14 119.6(4)
C13 C14 C9 117.2(3)
C13 C14 C1 135.8(3)
C9 C14 C1 106.9(3)
O2 C15 C6 111.4(3)
O1 C16 C7 111.6(3)
C18 C17 C7 117.0(3)
N1 C19 C20 111.2(3)
C21 C20 C25 119.0(3)
C21 C20 C19 119.7(3)
C25 C20 C19 121.2(4)
C20 C21 C22 120.8(4)
C23 C22 C21 119.9(4)
C22 C23 C24 120.1(4)
C23 C24 C25 119.7(4)
C20 C25 C24 120.5(4)
N2 C26 C27 113.3(3)
C28 C27 C32 118.9(3)
C28 C27 C26 119.9(3)
C32 C27 C26 121.2(3)
C27 C28 C29 121.0(3)
C30 C29 C28 119.6(4)
C29 C30 C31 119.9(4)
C32 C31 C30 120.2(4)
C31 C32 C27 120.3(4)
C19 N1 C8 114.5(3)
C19 N1 C3 113.9(3)
C8 N1 C3 109.6(3)
C9 N2 C2 108.8(3)
C9 N2 C26 126.4(3)
C2 N2 C26 124.4(3)
Cl2 C33 Cl3 112.2(3)
Cl2 C33 Cl1 110.6(2)
Cl3 C33 Cl1 110.9(3)

loop_
_geom_bond_atom_site_label_1
_geom_bond_atom_site_label_2
_geom_bond_distance
C1 C2 1.372(5)
C1 C14 1.428(5)
C1 C6 1.511(5)
C2 N2 1.392(5)
C2 C3 1.488(5)
C3 N1 1.486(4)
C3 C4 1.525(5)
C4 C5 1.546(5)
C5 C6 1.558(5)
C5 C7 1.573(5)
C6 C15 1.526(5)
C7 C16 1.541(5)
C7 C17 1.551(5)
C7 C8 1.552(5)
C8 N1 1.475(4)
C9 N2 1.376(4)
C9 C10 1.389(5)
C9 C14 1.421(5)
C10 C11 1.379(5)
C11 C12 1.400(5)
C12 C13 1.374(5)
C13 C14 1.415(5)
C15 O2 1.427(4)
C16 O1 1.437(4)
C17 C18 1.524(5)
C19 N1 1.469(4)
C19 C20 1.518(5)
C20 C21 1.377(5)
C20 C25 1.383(5)
C21 C22 1.392(5)
C22 C23 1.376(6)
C23 C24 1.380(6)
C24 C25 1.398(5)
C26 N2 1.466(4)
C26 C27 1.522(5)
C27 C28 1.382(5)
C27 C32 1.395(5)
C28 C29 1.385(5)
C29 C30 1.384(5)
C30 C31 1.384(6)
C31 C32 1.383(5)
C33 Cl2 1.736(4)
C33 Cl3 1.751(5)
C33 Cl1 1.754(5)

loop_
_geom_hbond_atom_site_label_D
_geom_hbond_atom_site_label_H
_geom_hbond_atom_site_label_A
_geom_hbond_distance_DH
_geom_hbond_distance_HA
_geom_hbond_distance_DA
_geom_hbond_angle_DHA
_geom_hbond_site_symmetry_A
O1 H1 O2 0.82 1.97 2.735(4) 153.9 2_655
O2 H2 O1 0.82 1.96 2.716(4) 153.2 .
